data_7246816
loop_
_publ_author_name
'Valverde-Mu\~noz, Francisco Javier'
'Torres Ram\'irez, Ricardo Guillermo'
'Ulhe, Abhilash'
'Trzop, Elzbieta'
'Dutta, Mousumi'
'Das, Chinmoy'
'Chakraborty, Pradip'
'Collet, Eric'

_publ_section_title
;
 Ferroelastic phase transition and the role of volume strain in the
 structural trapping of a metastable quenched low-spin high-symmetry phase
 in [Ru0.35Fe0.65(ptz)6](BF4)2
;
_journal_issue 25
_journal_name_full CrystEngComm
_journal_page_first 3588
_journal_page_last 3597
_journal_paper_doi 10.1039/D3CE00365E
_journal_volume 25
_journal_year 2023
_chemical_formula_moiety 'C24 H48 Fe0.65 N24 Ru0.35, 2(B1 F4)'
_chemical_formula_sum 'C24 H48 B2 F8 Fe0.65 N24 Ru0.35'
_chemical_formula_weight 918.16
_chemical_melting_point ?
_space_group_crystal_system trigonal
_space_group_IT_number 148
_space_group_name_Hall '-R 3'
_space_group_name_H-M_alt 'R -3 :H'
_atom_sites_solution_hydrogens geom
_atom_sites_solution_primary dual
_atom_sites_solution_secondary difmap
_audit_creation_method
;
Olex2 1.5-ac5-024
(compiled 2022.04.12 svn.rca3783a0 for Rigaku Oxford Diffraction, GUI svn.r6498)
;
_audit_update_record
;
2023-04-13 deposited with the CCDC.	2023-05-22 downloaded from the CCDC.
;
_cell_angle_alpha 90
_cell_angle_beta 90
_cell_angle_gamma 120
_cell_formula_units_Z 3
_cell_length_a 10.8178(3)
_cell_length_b 10.8178(3)
_cell_length_c 33.0213(13)
_cell_measurement_reflns_used 3625
_cell_measurement_temperature 250.0(3)
_cell_measurement_theta_max 23.6270
_cell_measurement_theta_min 3.2740
_cell_volume 3346.59(19)
_computing_cell_refinement 'CrysAlisPro 1.171.42.84a (Rigaku OD, 2023)'
_computing_data_collection 'CrysAlisPro 1.171.42.84a (Rigaku OD, 2023)'
_computing_data_reduction 'CrysAlisPro 1.171.42.84a (Rigaku OD, 2023)'
_computing_molecular_graphics 'Olex2 1.5-ac5-024 (Dolomanov et al., 2009)'
_computing_publication_material 'Mercury 2022.3.0 (Macrae et al., 2020)'
_computing_structure_refinement 'SHELXL 2014/3 (Sheldrick, 2015)'
_diffrn_ambient_environment N~2~
_diffrn_ambient_temperature 250.0(3)
_diffrn_detector 'CCD plate'
_diffrn_detector_area_resol_mean 16.1852
_diffrn_detector_type Sapphire3
_diffrn_measured_fraction_theta_full 0.998
_diffrn_measured_fraction_theta_max 0.998
_diffrn_measurement_details
;
List of Runs (angles in degrees, time in seconds):

  # Type    Start    End  Width  t~exp~   \w     \q     \k     \f   Frames
#--------------------------------------------------------------------------
  1  \w    -14.00  13.00   1.00   22.50    --    1.02  77.00-120.00   27
  2  \w      8.00  35.00   1.00   22.50    --    1.02 -99.00 150.00   27
  3  \w    -95.00 -38.00   1.00   45.00    --  -33.66 178.00 -90.00   57
  4  \w     21.00 106.00   1.00   45.00    --   35.69  57.00-180.00   85
  5  \w     55.00  80.00   1.00   45.00    --   35.69 -99.00   0.00   25
  6  \w     13.00  94.00   1.00   45.00    --   35.69  57.00-120.00   81
  7  \w    -19.00  29.00   1.00   45.00    --   35.69 -99.00   0.00   48
  8  \w     19.00  77.00   1.00   45.00    --   35.69 -99.00  90.00   58
  9  \w      9.00  99.00   1.00   45.00    --   35.69-136.00 -23.00   90
 10  \w    -17.00 111.00   1.00   45.00    --   35.69  19.00 150.00  128
;
_diffrn_measurement_device 'four-circle diffractometer'
_diffrn_measurement_device_type 'Xcalibur, Sapphire3'
_diffrn_measurement_method '\w scans'
_diffrn_orient_matrix_type 'CrysAlisPro convention (1999,Acta A55,543-557)'
_diffrn_orient_matrix_UB_11 0.0082949000
_diffrn_orient_matrix_UB_12 0.0106971000
_diffrn_orient_matrix_UB_13 0.0212432000
_diffrn_orient_matrix_UB_21 -0.0584252000
_diffrn_orient_matrix_UB_22 -0.0698002000
_diffrn_orient_matrix_UB_23 0.0031765000
_diffrn_orient_matrix_UB_31 0.0474331000
_diffrn_orient_matrix_UB_32 -0.0273596000
_diffrn_orient_matrix_UB_33 0.0002035000
_diffrn_radiation_monochromator graphite
_diffrn_radiation_probe x-ray
_diffrn_radiation_type 'Mo K\a'
_diffrn_radiation_wavelength 0.71073
_diffrn_reflns_av_R_equivalents 0.0460
_diffrn_reflns_av_unetI/netI 0.0290
_diffrn_reflns_Laue_measured_fraction_full 0.998
_diffrn_reflns_Laue_measured_fraction_max 0.998
_diffrn_reflns_limit_h_max 13
_diffrn_reflns_limit_h_min -13
_diffrn_reflns_limit_k_max 13
_diffrn_reflns_limit_k_min -13
_diffrn_reflns_limit_l_max 42
_diffrn_reflns_limit_l_min -38
_diffrn_reflns_number 12171
_diffrn_reflns_point_group_measured_fraction_full 0.998
_diffrn_reflns_point_group_measured_fraction_max 0.998
_diffrn_reflns_theta_full 25.242
_diffrn_reflns_theta_max 26.983
_diffrn_reflns_theta_min 3.289
_diffrn_source 'fine-focus sealed X-ray tube'
_diffrn_source_type 'Enhance (Mo) X-ray Source'
_exptl_absorpt_coefficient_mu 0.425
_exptl_absorpt_correction_T_max 0.988
_exptl_absorpt_correction_T_min 0.904
_exptl_absorpt_correction_type analytical
_exptl_absorpt_process_details
;
CrysAlisPro 1.171.42.84a (Rigaku Oxford Diffraction, 2023)
Analytical numeric absorption correction using a multifaceted crystal
model based on expressions derived by R.C. Clark & J.S. Reid.
(Clark, R. C. & Reid, J. S. (1995). Acta Cryst. A51, 887-897)
Empirical absorption correction using spherical harmonics,
implemented in SCALE3 ABSPACK scaling algorithm.
;
_exptl_crystal_colour colourless
_exptl_crystal_colour_primary colourless
_exptl_crystal_density_diffrn 1.367
_exptl_crystal_density_meas ?
_exptl_crystal_density_method none
_exptl_crystal_description plate
_exptl_crystal_F_000 1423
_exptl_crystal_preparation 'Magnetic properties'
_exptl_crystal_size_max 0.28
_exptl_crystal_size_mid 0.19
_exptl_crystal_size_min 0.03
_refine_diff_density_max 0.473
_refine_diff_density_min -0.290
_refine_diff_density_rms 0.051
_refine_ls_extinction_method none
_refine_ls_goodness_of_fit_ref 1.086
_refine_ls_hydrogen_treatment constr
_refine_ls_matrix_type full
_refine_ls_number_parameters 123
_refine_ls_number_reflns 1629
_refine_ls_number_restraints 43
_refine_ls_restrained_S_all 1.113
_refine_ls_R_factor_all 0.0538
_refine_ls_R_factor_gt 0.0484
_refine_ls_shift/su_max 0.000
_refine_ls_shift/su_mean 0.000
_refine_ls_structure_factor_coef Fsqd
_refine_ls_weighting_details 'w=1/[\s^2^(Fo^2^)+(0.0523P)^2^+4.8683P] where P=(Fo^2^+2Fc^2^)/3'
_refine_ls_weighting_scheme calc
_refine_ls_wR_factor_gt 0.1133
_refine_ls_wR_factor_ref 0.1166
_reflns_Friedel_coverage 0.000
_reflns_number_gt 1503
_reflns_number_total 1629
_reflns_threshold_expression 'I > 2\s(I)'
_cod_data_source_file d3ce00365e1.cif
_cod_data_source_block FeRuptz_BF4_250K
_cod_depositor_comments
;
The following automatic conversions were performed:

data item '_chemical_melting_point' value 'not measured' was changed
to '?' -- the value is undefined or not given.

data item '_exptl_crystal_density_meas' value 'not measured' was
changed to '?' -- the value is perceived as not measured.

Automatic conversion script
Id: cif_fix_values 8170 2020-07-09 18:12:32Z antanas 

 Adding full bibliography for 7246816--7246818.cif.
;
_cod_original_cell_volume 3346.6(2)
_cod_original_sg_symbol_H-M 'R -3'
_cod_database_code 7246816
_shelxl_version_number 2014-3
_chemical_oxdiff_formula 'C24 H48 B2 F8 Fe0.64 Ru0.36 N24'
_shelx_space_group_comment
;
The symmetry employed for this shelxl refinement is uniquely defined
by the following loop, which should always be used as a source of
symmetry information in preference to the above space-group names.
They are only intended as comments.
;
_shelx_estimated_absorpt_t_max 0.987
_shelx_estimated_absorpt_t_min 0.890
_olex2_refinement_description
;
1. Fixed Uiso
 At 1.2 times of:
  All C(H) groups, All C(H,H) groups, All C(H,H,H,H) groups
 At 1.5 times of:
  All C(H,H,H) groups
2. Shared sites
{Fe1, Ru1}
3. Restrained distances
 C3'-C4'
 1.55 with sigma of 0.01
4. Uiso/Uaniso restraints and constraints
Uanis(F2') \\sim Ueq, Uanis(F2) \\sim Ueq, Uanis(F1) \\sim Ueq, Uanis(F1')
\\sim Ueq: with sigma of 0.01 and sigma for terminal atoms of 0.02
Uanis(C3') \\sim Ueq: with sigma of 0.01 and sigma for terminal atoms of 0.02
Uanis(C4') \\sim Ueq, Uanis(C4) \\sim Ueq: with sigma of 0.01 and sigma for
terminal atoms of 0.02
Uanis(Fe1) = Uanis(Ru1)
5. Others
 Sof(H2AA)=Sof(H2AB)=Sof(C4')=Sof(H4'A)=Sof(H4'B)=Sof(H4'C)=Sof(C3')=Sof(H3'A)=
 Sof(H3'B)=1-FVAR(1)
 Sof(H2BC)=Sof(H2BD)=Sof(C3)=Sof(H3A)=Sof(H3B)=Sof(C4)=Sof(H4A)=Sof(H4B)=
 Sof(H4C)=FVAR(1)
 Fixed Sof: Fe1(0.10833) F2'(0.36) F1(0.21333) F2(0.64) F1'(0.12) Ru1(0.05833)
6.a Secondary CH2 refined with riding coordinates:
 C2(H2BC,H2BD), C2(H2AA,H2AB), C3(H3A,H3B), C3'(H3'A,H3'B)
6.b Aromatic/amide H refined with riding coordinates:
 C1(H1)
6.c Idealised Me refined as rotating group:
 C4'(H4'A,H4'B,H4'C), C4(H4A,H4B,H4C)
;
_olex2_submission_special_instructions 'No special instructions were received'
_oxdiff_exptl_absorpt_empirical_details
;
Empirical correction (ABSPACK) includes:
- Absorption correction using spherical harmonics
- Frame scaling
;
_oxdiff_exptl_absorpt_empirical_full_max 1.041
_oxdiff_exptl_absorpt_empirical_full_min 0.963

loop_
_space_group_symop_operation_xyz
'x, y, z'
'-y, x-y, z'
'-x+y, -x, z'
'x+2/3, y+1/3, z+1/3'
'-y+2/3, x-y+1/3, z+1/3'
'-x+y+2/3, -x+1/3, z+1/3'
'x+1/3, y+2/3, z+2/3'
'-y+1/3, x-y+2/3, z+2/3'
'-x+y+1/3, -x+2/3, z+2/3'
'-x, -y, -z'
'y, -x+y, -z'
'x-y, x, -z'
'-x+2/3, -y+1/3, -z+1/3'
'y+2/3, -x+y+1/3, -z+1/3'
'x-y+2/3, x+1/3, -z+1/3'
'-x+1/3, -y+2/3, -z+2/3'
'y+1/3, -x+y+2/3, -z+2/3'
'x-y+1/3, x+2/3, -z+2/3'

loop_
_atom_site_label
_atom_site_type_symbol
_atom_site_fract_x
_atom_site_fract_y
_atom_site_fract_z
_atom_site_U_iso_or_equiv
_atom_site_adp_type
_atom_site_occupancy
_atom_site_site_symmetry_order
_atom_site_calc_flag
_atom_site_refinement_flags_posn
_atom_site_refinement_flags_adp
_atom_site_refinement_flags_occupancy
_atom_site_disorder_assembly
_atom_site_disorder_group
Fe1 Fe 0.6667 0.3333 0.3333 0.0340(2) Uani 0.65 6 d S T P A 3
N1 N 0.5390(2) 0.3867(2) 0.29634(6) 0.0483(5) Uani 1 1 d . . . . .
N4 N 0.3685(2) 0.3941(2) 0.26560(7) 0.0542(6) Uani 1 1 d . . . . .
N3 N 0.4909(3) 0.5017(3) 0.25135(9) 0.0729(8) Uani 1 1 d . . . . .
N2 N 0.5935(3) 0.4972(3) 0.26990(8) 0.0694(7) Uani 1 1 d . . . . .
C1 C 0.3999(3) 0.3254(3) 0.29301(8) 0.0519(6) Uani 1 1 d . . . . .
H1 H 0.3332 0.2454 0.3078 0.062 Uiso 1 1 calc R U . . .
C2 C 0.2284(3) 0.3710(4) 0.25221(11) 0.0731(9) Uani 1 1 d . . . . .
H2BC H 0.2212 0.4555 0.2589 0.088 Uiso 0.831(12) 1 calc R U P B 8
H2BD H 0.1527 0.2895 0.2669 0.088 Uiso 0.831(12) 1 calc R U P B 8
H2AA H 0.1717 0.3598 0.2765 0.088 Uiso 0.169(12) 1 calc R U P B 7
H2AB H 0.2446 0.4585 0.2386 0.088 Uiso 0.169(12) 1 calc R U P B 7
F2' F 0.1243(13) 0.0259(13) 0.3116(4) 0.135(5) Uani 0.36 1 d . U P . .
C3 C 0.2067(6) 0.3435(7) 0.20780(16) 0.090(2) Uani 0.831(12) 1 d . . P B 8
H3A H 0.1133 0.3306 0.2002 0.108 Uiso 0.831(12) 1 calc R U P B 8
H3B H 0.2799 0.4270 0.1932 0.108 Uiso 0.831(12) 1 calc R U P B 8
C4' C 0.217(5) 0.248(6) 0.1876(11) 0.084(11) Uani 0.169(12) 1 d D U P B 7
H4'A H 0.2611 0.3385 0.1735 0.127 Uiso 0.169(12) 1 calc R U P B 7
H4'B H 0.1437 0.1748 0.1704 0.127 Uiso 0.169(12) 1 calc R U P B 7
H4'C H 0.2881 0.2216 0.1939 0.127 Uiso 0.169(12) 1 calc R U P B 7
F1 F 0.0000 0.0000 0.2814(2) 0.176(4) Uani 0.64 3 d S TU P . .
B1 B 0.0000 0.0000 0.3231(2) 0.0623(14) Uani 1 3 d S T P . .
F2 F 0.1333(6) 0.0663(8) 0.3344(2) 0.149(3) Uani 0.64 1 d . U P . .
F1' F 0.0000 0.0000 0.3662(5) 0.155(5) Uani 0.36 3 d S TU P . .
Ru1 Ru 0.6667 0.3333 0.3333 0.0340(2) Uani 0.35 6 d S T P A 4
C3' C 0.147(3) 0.260(3) 0.2272(8) 0.088(9) Uani 0.169(12) 1 d D U P B 7
H3'A H 0.0623 0.2653 0.2200 0.106 Uiso 0.169(12) 1 calc R U P B 7
H3'B H 0.1148 0.1715 0.2426 0.106 Uiso 0.169(12) 1 calc R U P B 7
C4 C 0.2140(14) 0.2150(15) 0.1952(3) 0.142(6) Uani 0.831(12) 1 d . U P B 8
H4A H 0.1821 0.1913 0.1674 0.212 Uiso 0.831(12) 1 calc R U P B 8
H4B H 0.1529 0.1354 0.2127 0.212 Uiso 0.831(12) 1 calc R U P B 8
H4C H 0.3116 0.2347 0.1975 0.212 Uiso 0.831(12) 1 calc R U P B 8

loop_
_atom_site_aniso_label
_atom_site_aniso_U_11
_atom_site_aniso_U_22
_atom_site_aniso_U_33
_atom_site_aniso_U_23
_atom_site_aniso_U_13
_atom_site_aniso_U_12
Fe1 0.0256(2) 0.0256(2) 0.0509(4) 0.000 0.000 0.01279(12)
N1 0.0430(11) 0.0367(10) 0.0652(14) 0.0012(9) -0.0003(9) 0.0200(9)
N4 0.0496(13) 0.0519(13) 0.0691(15) -0.0015(10) -0.0038(10) 0.0314(11)
N3 0.0600(15) 0.0556(15) 0.099(2) 0.0201(13) -0.0051(14) 0.0261(13)
N2 0.0523(14) 0.0491(14) 0.0977(19) 0.0187(13) -0.0033(13) 0.0185(11)
C1 0.0445(14) 0.0501(15) 0.0636(16) 0.0031(12) 0.0003(12) 0.0256(12)
C2 0.0600(18) 0.088(2) 0.089(2) -0.0024(18) -0.0120(16) 0.0505(18)
F2' 0.085(7) 0.111(6) 0.204(12) -0.006(7) 0.049(7) 0.046(5)
C3 0.069(3) 0.122(5) 0.082(3) 0.014(3) -0.011(2) 0.049(3)
C4' 0.051(13) 0.104(18) 0.087(16) 0.010(14) -0.001(11) 0.030(11)
F1 0.226(6) 0.226(6) 0.076(5) 0.000 0.000 0.113(3)
B1 0.059(2) 0.059(2) 0.069(4) 0.000 0.000 0.0294(11)
F2 0.057(3) 0.167(6) 0.176(6) 0.037(5) -0.032(4) 0.022(3)
F1' 0.176(8) 0.176(8) 0.113(9) 0.000 0.000 0.088(4)
Ru1 0.0256(2) 0.0256(2) 0.0509(4) 0.000 0.000 0.01279(12)
C3' 0.086(12) 0.090(12) 0.084(12) 0.007(8) -0.005(8) 0.041(9)
C4 0.136(8) 0.172(11) 0.113(7) -0.059(7) -0.028(6) 0.075(7)

loop_
_atom_type_symbol
_atom_type_description
_atom_type_scat_dispersion_real
_atom_type_scat_dispersion_imag
_atom_type_scat_source
C C 0.0033 0.0016 'International Tables Vol C Tables 4.2.6.8 and 6.1.1.4'
H H 0.0000 0.0000 'International Tables Vol C Tables 4.2.6.8 and 6.1.1.4'
B B 0.0013 0.0007 'International Tables Vol C Tables 4.2.6.8 and 6.1.1.4'
F F 0.0171 0.0103 'International Tables Vol C Tables 4.2.6.8 and 6.1.1.4'
Fe Fe 0.3463 0.8444 'International Tables Vol C Tables 4.2.6.8 and 6.1.1.4'
N N 0.0061 0.0033 'International Tables Vol C Tables 4.2.6.8 and 6.1.1.4'
Ru Ru -1.2594 0.8363 'International Tables Vol C Tables 4.2.6.8 and 6.1.1.4'

loop_
_exptl_crystal_face_index_h
_exptl_crystal_face_index_k
_exptl_crystal_face_index_l
_exptl_crystal_face_perp_dist
-2 -12 -6 0.1599
1 13 1 0.1166
-14 12 0 0.0885
-14 2 -1 0.0916
12 1 2 0.1091
15 -9 1 0.0939
0 0 47 0.0098
0 0 -47 0.0180

loop_
_geom_angle_atom_site_label_1
_geom_angle_atom_site_label_2
_geom_angle_atom_site_label_3
_geom_angle
_geom_angle_site_symmetry_1
_geom_angle_site_symmetry_3
_geom_angle_publ_flag
N1 Fe1 N1 90.34(8) 2_655 3_665 ?
N1 Fe1 N1 90.34(8) 16_655 18_545 ?
N1 Fe1 N1 89.66(8) 2_655 18_545 ?
N1 Fe1 N1 89.66(8) . 18_545 ?
N1 Fe1 N1 180.0 . 16_655 ?
N1 Fe1 N1 90.35(8) 16_655 17 ?
N1 Fe1 N1 89.66(8) 2_655 16_655 ?
N1 Fe1 N1 90.34(8) 2_655 . ?
N1 Fe1 N1 89.66(8) 3_665 16_655 ?
N1 Fe1 N1 180.0 2_655 17 ?
N1 Fe1 N1 90.35(8) 18_545 17 ?
N1 Fe1 N1 90.34(8) 3_665 . ?
N1 Fe1 N1 89.66(8) 3_665 17 ?
N1 Fe1 N1 180.0 3_665 18_545 ?
N1 Fe1 N1 89.66(8) . 17 ?
N2 N1 Fe1 123.67(16) . . ?
C1 N1 Fe1 130.37(18) . . ?
C1 N1 N2 106.0(2) . . ?
N3 N4 C2 121.8(2) . . ?
C1 N4 N3 108.1(2) . . ?
C1 N4 C2 130.0(3) . . ?
N2 N3 N4 107.2(2) . . ?
N3 N2 N1 109.7(2) . . ?
N1 C1 N4 109.1(2) . . ?
N1 C1 H1 125.5 . . ?
N4 C1 H1 125.5 . . ?
N4 C2 H2BC 109.2 . . ?
N4 C2 H2BD 109.2 . . ?
N4 C2 H2AA 107.5 . . ?
N4 C2 H2AB 107.5 . . ?
N4 C2 C3 112.0(3) . . ?
H2BC C2 H2BD 107.9 . . ?
H2AA C2 H2AB 107.0 . . ?
C3 C2 H2BC 109.2 . . ?
C3 C2 H2BD 109.2 . . ?
C3' C2 N4 119.1(11) . . ?
C3' C2 H2AA 107.5 . . ?
C3' C2 H2AB 107.5 . . ?
C2 C3 H3A 109.1 . . ?
C2 C3 H3B 109.1 . . ?
H3A C3 H3B 107.8 . . ?
C4 C3 C2 112.5(7) . . ?
C4 C3 H3A 109.1 . . ?
C4 C3 H3B 109.1 . . ?
H4'A C4' H4'B 109.5 . . ?
H4'A C4' H4'C 109.5 . . ?
H4'B C4' H4'C 109.5 . . ?
C3' C4' H4'A 109.5 . . ?
C3' C4' H4'B 109.5 . . ?
C3' C4' H4'C 109.5 . . ?
F2' B1 F2' 111.8(7) 3 2 ?
F2' B1 F2' 111.8(6) 3 . ?
F2' B1 F2' 111.8(6) . 2 ?
F2' B1 F1 72.9(7) 3 . ?
F2' B1 F1 72.9(7) 2 . ?
F2' B1 F1 72.9(7) . . ?
F2' B1 F2 105.5(9) . 3 ?
F2' B1 F2 105.5(9) 3 2 ?
F2' B1 F2 38.4(5) 3 3 ?
F2' B1 F2 38.4(5) . . ?
F2' B1 F2 140.3(8) 3 . ?
F2' B1 F2 38.4(5) 2 2 ?
F2' B1 F2 140.3(8) . 2 ?
F2' B1 F2 140.3(8) 2 3 ?
F2' B1 F2 105.5(9) 2 . ?
F2' B1 F1' 107.1(7) . . ?
F2' B1 F1' 107.1(7) 2 . ?
F2' B1 F1' 107.1(7) 3 . ?
F1 B1 F1' 180.0 . . ?
F2 B1 F1 106.8(4) . . ?
F2 B1 F1 106.8(4) 3 . ?
F2 B1 F1 106.8(4) 2 . ?
F2 B1 F2 112.0(4) . 2 ?
F2 B1 F2 112.0(4) . 3 ?
F2 B1 F2 112.0(4) 3 2 ?
F2 B1 F1' 73.2(4) 3 . ?
F2 B1 F1' 73.2(4) 2 . ?
F2 B1 F1' 73.2(4) . . ?
C2 C3' C4' 118(3) . . ?
C2 C3' H3'A 107.9 . . ?
C2 C3' H3'B 107.9 . . ?
C4' C3' H3'A 107.9 . . ?
C4' C3' H3'B 107.9 . . ?
H3'A C3' H3'B 107.2 . . ?
C3 C4 H4A 109.5 . . ?
C3 C4 H4B 109.5 . . ?
C3 C4 H4C 109.5 . . ?
H4A C4 H4B 109.5 . . ?
H4A C4 H4C 109.5 . . ?
H4B C4 H4C 109.5 . . ?

loop_
_geom_bond_atom_site_label_1
_geom_bond_atom_site_label_2
_geom_bond_distance
_geom_bond_site_symmetry_2
_geom_bond_publ_flag
Fe1 N1 2.128(2) 2_655 ?
Fe1 N1 2.128(2) 16_655 ?
Fe1 N1 2.128(2) 3_665 ?
Fe1 N1 2.128(2) 17 ?
Fe1 N1 2.128(2) 18_545 ?
Fe1 N1 2.128(2) . ?
N1 N2 1.355(3) . ?
N1 C1 1.311(3) . ?
N4 N3 1.337(3) . ?
N4 C1 1.318(3) . ?
N4 C2 1.475(3) . ?
N3 N2 1.290(3) . ?
C1 H1 0.9400 . ?
C2 H2BC 0.9800 . ?
C2 H2BD 0.9800 . ?
C2 H2AA 0.9800 . ?
C2 H2AB 0.9800 . ?
C2 C3 1.491(6) . ?
C2 C3' 1.36(3) . ?
F2' B1 1.286(11) . ?
C3 H3A 0.9800 . ?
C3 H3B 0.9800 . ?
C3 C4 1.490(13) . ?
C4' H4'A 0.9700 . ?
C4' H4'B 0.9700 . ?
C4' H4'C 0.9700 . ?
C4' C3' 1.547(10) . ?
F1 B1 1.376(10) . ?
B1 F2' 1.286(11) 3 ?
B1 F2' 1.286(11) 2 ?
B1 F2 1.304(6) . ?
B1 F2 1.304(6) 3 ?
B1 F2 1.304(6) 2 ?
B1 F1' 1.424(16) . ?
C3' H3'A 0.9800 . ?
C3' H3'B 0.9800 . ?
C4 H4A 0.9700 . ?
C4 H4B 0.9700 . ?
C4 H4C 0.9700 . ?

loop_
_geom_torsion_atom_site_label_1
_geom_torsion_atom_site_label_2
_geom_torsion_atom_site_label_3
_geom_torsion_atom_site_label_4
_geom_torsion
_geom_torsion_site_symmetry_1
_geom_torsion_site_symmetry_2
_geom_torsion_site_symmetry_3
_geom_torsion_site_symmetry_4
_geom_torsion_publ_flag
Fe1 N1 N2 N3 178.91(19) . . . . ?
Fe1 N1 C1 N4 -178.75(16) . . . . ?
N4 N3 N2 N1 0.0(3) . . . . ?
N4 C2 C3 C4 59.8(8) . . . . ?
N4 C2 C3' C4' -54(4) . . . . ?
N3 N4 C1 N1 -0.2(3) . . . . ?
N3 N4 C2 C3 61.1(5) . . . . ?
N3 N4 C2 C3' 107.3(15) . . . . ?
N2 N1 C1 N4 0.3(3) . . . . ?
C1 N1 N2 N3 -0.2(3) . . . . ?
C1 N4 N3 N2 0.1(3) . . . . ?
C1 N4 C2 C3 -122.5(4) . . . . ?
C1 N4 C2 C3' -76.2(16) . . . . ?
C2 N4 N3 N2 177.2(3) . . . . ?
C2 N4 C1 N1 -177.1(3) . . . . ?
C3 C2 C3' C4' 38(3) . . . . ?
C3' C2 C3 C4 -49.9(17) . . . . ?

loop_
_exptl_oxdiff_crystal_face_indexfrac_h
_exptl_oxdiff_crystal_face_indexfrac_k
_exptl_oxdiff_crystal_face_indexfrac_l
_exptl_oxdiff_crystal_face_x
_exptl_oxdiff_crystal_face_y
_exptl_oxdiff_crystal_face_z
-1.5870 -12.2206 -6.2096 -0.2758 0.9260 0.2578
0.5222 12.9293 1.4616 0.1737 -0.9283 -0.3287
-14.0678 12.1449 -0.2721 0.0074 -0.0267 -0.9996
-14.2245 2.3601 -1.3512 -0.1214 0.6620 -0.7396
12.4026 1.4712 1.5610 0.1518 -0.8224 0.5484
15.1835 -8.8572 0.7548 0.0472 -0.2665 0.9627
-0.1993 -0.3383 46.5247 0.9831 0.1830 0.0093
0.1993 0.3383 -46.5247 -0.9831 -0.1830 -0.0093
